data_7249612
loop_
_publ_author_name
'Shen, Yue'
'Jin, Jiu-Zeng'
'Yang, Zhen-Yu'
'Zhao, Jie'
'Liu, Bin-Qiu'
'Zhang, Ju-Wen'

_publ_section_title
;
 Syntheses and properties of two pH-directed types of cobalt--lanthanoid
 heterometallic complexes constructed from 2,5-dichlorobenzoate and
 1,10-phenanthroline
;
_journal_issue 48
_journal_name_full CrystEngComm
_journal_page_first 6873
_journal_page_last 6882
_journal_paper_doi 10.1039/D4CE00886C
_journal_volume 26
_journal_year 2024
_chemical_formula_moiety 'C94 H46 Cl20 Co2 N4 O20 Sm2'
_chemical_formula_sum 'C94 H46 Cl20 Co2 N4 O20 Sm2'
_chemical_formula_weight 2678.91
_space_group_crystal_system triclinic
_space_group_IT_number 2
_space_group_name_Hall '-P 1'
_space_group_name_H-M_alt 'P -1'
_atom_sites_solution_hydrogens geom
_audit_creation_date 2022-01-27
_audit_creation_method
;
Olex2 1.3-alpha
(compiled 2020.11.12 svn.r5f609507 for OlexSys, GUI svn.r6403)
;
_audit_update_record
;
2022-07-08 deposited with the CCDC.	2024-11-14 downloaded from the CCDC.
;
_cell_angle_alpha 113.6600(10)
_cell_angle_beta 105.3120(10)
_cell_angle_gamma 105.3820(10)
_cell_formula_units_Z 1
_cell_length_a 14.2012(5)
_cell_length_b 14.8200(6)
_cell_length_c 14.9435(6)
_cell_measurement_reflns_used 4904
_cell_measurement_temperature 296.15
_cell_measurement_theta_max 25.46
_cell_measurement_theta_min 2.31
_cell_volume 2521.20(17)
_computing_cell_refinement 'SAINT V8.18C (?, 2016)'
_computing_data_reduction 'SAINT V8.18C (?, 2016)'
_computing_molecular_graphics 'Olex2 1.3-alpha (Dolomanov et al., 2009)'
_computing_publication_material 'Olex2 1.3-alpha (Dolomanov et al., 2009)'
_computing_structure_refinement 'SHELXL 2018/3 (Sheldrick, 2015)'
_computing_structure_solution 'SHELXT 2014/5 (Sheldrick, 2014)'
_diffrn_ambient_temperature 296.15
_diffrn_measured_fraction_theta_full 0.999
_diffrn_measured_fraction_theta_max 0.992
_diffrn_measurement_device_type 'Bruker APEX-II CCD'
_diffrn_measurement_method '\f and \w scans'
_diffrn_radiation_monochromator graphite
_diffrn_radiation_type MoK\a
_diffrn_radiation_wavelength 0.71073
_diffrn_reflns_av_R_equivalents 0.0247
_diffrn_reflns_av_unetI/netI 0.0557
_diffrn_reflns_Laue_measured_fraction_full 0.999
_diffrn_reflns_Laue_measured_fraction_max 0.992
_diffrn_reflns_limit_h_max 15
_diffrn_reflns_limit_h_min -18
_diffrn_reflns_limit_k_max 19
_diffrn_reflns_limit_k_min -19
_diffrn_reflns_limit_l_max 19
_diffrn_reflns_limit_l_min -17
_diffrn_reflns_number 18829
_diffrn_reflns_point_group_measured_fraction_full 0.999
_diffrn_reflns_point_group_measured_fraction_max 0.992
_diffrn_reflns_theta_full 25.242
_diffrn_reflns_theta_max 28.382
_diffrn_reflns_theta_min 1.635
_diffrn_source_current 30.0
_diffrn_source_power 1.2
_diffrn_source_voltage 40.0
_diffrn_standards_number 0
_exptl_absorpt_coefficient_mu 2.071
_exptl_absorpt_correction_T_max 0.885
_exptl_absorpt_correction_T_min 0.847
_exptl_absorpt_correction_type none
_exptl_crystal_colour 'metallic greenish colourless'
_exptl_crystal_colour_lustre metallic
_exptl_crystal_colour_modifier greenish
_exptl_crystal_colour_primary colourless
_exptl_crystal_density_diffrn 1.764
_exptl_crystal_F_000 1316
_exptl_crystal_size_max 0.13
_exptl_crystal_size_mid 0.12
_exptl_crystal_size_min 0.11
_refine_diff_density_max 0.725
_refine_diff_density_min -0.628
_refine_diff_density_rms 0.094
_refine_ls_extinction_method none
_refine_ls_goodness_of_fit_ref 1.014
_refine_ls_hydrogen_treatment constr
_refine_ls_matrix_type full
_refine_ls_number_parameters 640
_refine_ls_number_reflns 12516
_refine_ls_number_restraints 0
_refine_ls_restrained_S_all 1.014
_refine_ls_R_factor_all 0.0535
_refine_ls_R_factor_gt 0.0376
_refine_ls_shift/su_max 0.003
_refine_ls_shift/su_mean 0.000
_refine_ls_structure_factor_coef Fsqd
_refine_ls_weighting_details 'w=1/[\s^2^(Fo^2^)+(0.0276P)^2^+0.4389P] where P=(Fo^2^+2Fc^2^)/3'
_refine_ls_weighting_scheme calc
_refine_ls_wR_factor_gt 0.0702
_refine_ls_wR_factor_ref 0.0767
_reflns_Friedel_coverage 0.000
_reflns_number_gt 10129
_reflns_number_total 12516
_reflns_threshold_expression 'I > 2\s(I)'
_cod_data_source_file d4ce00886c2.cif
_cod_data_source_block 2
_cod_depositor_comments 'Adding full bibliography for 7249611--7249621.cif.'
_cod_database_code 7249612
_shelx_shelxl_version_number 2018/3
_shelx_space_group_comment
;
The symmetry employed for this shelxl refinement is uniquely defined
by the following loop, which should always be used as a source of
symmetry information in preference to the above space-group names.
They are only intended as comments.
;
_shelx_estimated_absorpt_t_max 0.804
_shelx_estimated_absorpt_t_min 0.775
_olex2_refinement_description
;
1. Fixed Uiso
 At 1.2 times of:
  All C(H) groups
2.a Aromatic/amide H refined with riding coordinates:
 C28(H28), C1(H1), C17(H17), C39(H39), C21(H21), C37(H37), C36(H36), C2(H2),
 C46(H46), C44(H44), C14(H14), C15(H15), C43(H43), C23(H23), C24(H24), C10(H10),
  C6(H6), C3(H3), C8(H8), C5(H5), C9(H9), C30(H30), C31(H31)
;
_olex2_submission_special_instructions 'No special instructions were received'

loop_
_space_group_symop_operation_xyz
'x, y, z'
'-x, -y, -z'

loop_
_atom_site_label
_atom_site_type_symbol
_atom_site_fract_x
_atom_site_fract_y
_atom_site_fract_z
_atom_site_U_iso_or_equiv
_atom_site_adp_type
_atom_site_occupancy
_atom_site_site_symmetry_order
_atom_site_calc_flag
_atom_site_refinement_flags_posn
_atom_site_refinement_flags_adp
_atom_site_refinement_flags_occupancy
_atom_site_disorder_assembly
_atom_site_disorder_group
Sm1 Sm 0.60519(2) 0.41997(2) 0.51865(2) 0.02350(5) Uani 1 1 d . . . . .
Co1 Co 0.55180(4) 0.20997(4) 0.23291(3) 0.03490(11) Uani 1 1 d . . . . .
Cl7 Cl 0.92032(8) 0.34474(8) 0.27209(8) 0.0586(3) Uani 1 1 d . . . . .
Cl5 Cl 0.25172(9) 0.13070(8) 0.20886(9) 0.0657(3) Uani 1 1 d . . . . .
Cl10 Cl 0.38807(10) -0.09707(8) 0.26503(9) 0.0709(3) Uani 1 1 d . . . . .
Cl2 Cl 0.75800(10) 0.37353(10) 0.85248(10) 0.0818(4) Uani 1 1 d . . . . .
Cl3 Cl 0.40606(11) 0.36341(10) 0.73219(9) 0.0784(4) Uani 1 1 d . . . . .
Cl6 Cl 0.29797(13) 0.35758(13) -0.05696(10) 0.0938(5) Uani 1 1 d . . . . .
Cl8 Cl 1.05465(12) 0.39626(13) 0.72614(10) 0.0956(5) Uani 1 1 d . . . . .
Cl1 Cl 1.08392(11) 0.84811(11) 1.04861(11) 0.1035(5) Uani 1 1 d . . . . .
Cl4 Cl -0.03409(10) 0.05842(12) 0.33866(14) 0.1126(6) Uani 1 1 d . . . . .
Cl9 Cl 0.82656(14) 0.07705(15) 0.64322(13) 0.1215(6) Uani 1 1 d . . . . .
O5 O 0.49709(17) 0.31409(17) 0.31615(16) 0.0354(5) Uani 1 1 d . . . . .
O8 O 0.33675(17) 0.43641(17) 0.51870(18) 0.0361(5) Uani 1 1 d . . . . .
O7 O 0.43282(16) 0.33731(17) 0.51206(17) 0.0343(5) Uani 1 1 d . . . . .
O9 O 0.5831(2) 0.23572(18) 0.46714(19) 0.0498(7) Uani 1 1 d . . . . .
O6 O 0.43002(18) 0.43173(17) 0.37003(17) 0.0369(5) Uani 1 1 d . . . . .
O4 O 0.71196(19) 0.2567(2) 0.2903(2) 0.0599(8) Uani 1 1 d . . . . .
O10 O 0.5315(2) 0.11534(19) 0.2962(2) 0.0532(7) Uani 1 1 d . . . . .
O1 O 0.6710(2) 0.4269(2) 0.69067(19) 0.0553(7) Uani 1 1 d . . . . .
O2 O 0.78192(19) 0.5428(2) 0.67041(19) 0.0590(8) Uani 1 1 d . . . . .
N1 N 0.4385(2) 0.0854(2) 0.0809(2) 0.0390(7) Uani 1 1 d . . . . .
N2 N 0.5705(2) 0.2814(2) 0.1359(2) 0.0443(7) Uani 1 1 d . . . . .
C18 C 0.4286(2) 0.3522(2) 0.2973(2) 0.0278(7) Uani 1 1 d . . . . .
O3 O 0.72517(19) 0.3828(2) 0.4400(2) 0.0562(7) Uani 1 1 d . . . . .
C33 C 0.7636(2) 0.3289(3) 0.3864(3) 0.0349(7) Uani 1 1 d . . . . .
C34 C 0.8786(2) 0.3504(2) 0.4423(3) 0.0315(7) Uani 1 1 d . . . . .
C00S C 0.3469(2) 0.2968(2) 0.1833(2) 0.0301(7) Uani 1 1 d . . . . .
C26 C 0.3540(2) 0.3580(2) 0.5181(2) 0.0291(7) Uani 1 1 d . . . . .
C19 C 0.7604(3) 0.5033(3) 0.7258(3) 0.0369(8) Uani 1 1 d . . . . .
C40 C 0.5621(3) 0.1448(3) 0.3932(3) 0.0377(8) Uani 1 1 d . . . . .
C35 C 0.9540(3) 0.3586(2) 0.3989(3) 0.0355(8) Uani 1 1 d . . . . .
C13 C 0.2651(3) 0.1949(3) 0.1347(3) 0.0401(8) Uani 1 1 d . . . . .
C27 C 0.2678(3) 0.2788(2) 0.5259(3) 0.0334(7) Uani 1 1 d . . . . .
C41 C 0.5825(3) 0.0639(3) 0.4244(3) 0.0420(8) Uani 1 1 d . . . . .
C12 C 0.4296(3) 0.1107(3) 0.0018(3) 0.0396(8) Uani 1 1 d . . . . .
C11 C 0.5020(3) 0.2152(3) 0.0309(3) 0.0424(8) Uani 1 1 d . . . . .
C28 C 0.1702(3) 0.2100(3) 0.4382(3) 0.0443(9) Uani 1 1 d . . . . .
H28 H 0.158461 0.208622 0.373309 0.053 Uiso 1 1 calc R U . . .
C1 C 0.3733(3) -0.0114(3) 0.0566(3) 0.0527(10) Uani 1 1 d . . . . .
H1 H 0.379605 -0.029142 0.110300 0.063 Uiso 1 1 calc R U . . .
C17 C 0.3547(3) 0.3480(3) 0.1240(3) 0.0418(8) Uani 1 1 d . . . . .
H17 H 0.407387 0.417912 0.155816 0.050 Uiso 1 1 calc R U . . .
C39 C 0.9117(3) 0.3641(3) 0.5449(3) 0.0426(8) Uani 1 1 d . . . . .
H39 H 0.863247 0.359367 0.576126 0.051 Uiso 1 1 calc R U . . .
C42 C 0.5112(3) -0.0446(3) 0.3712(3) 0.0492(10) Uani 1 1 d . . . . .
C21 C 0.9185(3) 0.6601(3) 0.8855(3) 0.0448(9) Uani 1 1 d . . . . .
H21 H 0.920164 0.693404 0.844458 0.054 Uiso 1 1 calc R U . . .
C20 C 0.8422(3) 0.5548(3) 0.8400(3) 0.0382(8) Uani 1 1 d . . . . .
C37 C 1.0903(3) 0.3953(3) 0.5577(3) 0.0546(11) Uani 1 1 d . . . . .
H37 H 1.161056 0.410594 0.596923 0.065 Uiso 1 1 calc R U . . .
C36 C 1.0596(3) 0.3832(3) 0.4574(3) 0.0464(9) Uani 1 1 d . . . . .
H36 H 1.109718 0.391599 0.428595 0.056 Uiso 1 1 calc R U . . .
C2 C 0.2953(4) -0.0878(3) -0.0480(4) 0.0694(13) Uani 1 1 d . . . . .
H2 H 0.250637 -0.155509 -0.063210 0.083 Uiso 1 1 calc R U . . .
C38 C 1.0164(3) 0.3846(3) 0.6001(3) 0.0523(10) Uani 1 1 d . . . . .
C16 C 0.2838(3) 0.2944(4) 0.0177(3) 0.0516(10) Uani 1 1 d . . . . .
C46 C 0.6786(3) 0.1004(3) 0.5094(3) 0.0543(10) Uani 1 1 d . . . . .
H46 H 0.726784 0.173157 0.547355 0.065 Uiso 1 1 calc R U . . .
C44 C 0.6298(5) -0.0775(4) 0.4873(4) 0.0788(16) Uani 1 1 d . . . . .
H44 H 0.645704 -0.123951 0.509714 0.095 Uiso 1 1 calc R U . . .
C25 C 0.8436(3) 0.5065(3) 0.9021(3) 0.0497(10) Uani 1 1 d . . . . .
C14 C 0.1929(3) 0.1435(3) 0.0281(3) 0.0586(11) Uani 1 1 d . . . . .
H14 H 0.137651 0.075105 -0.003447 0.070 Uiso 1 1 calc R U . . .
C4 C 0.3530(3) 0.0367(3) -0.1055(3) 0.0534(10) Uani 1 1 d . . . . .
C15 C 0.2025(3) 0.1930(4) -0.0305(3) 0.0611(12) Uani 1 1 d . . . . .
H15 H 0.154696 0.158529 -0.102324 0.073 Uiso 1 1 calc R U . . .
C43 C 0.5341(4) -0.1143(3) 0.4044(4) 0.0666(13) Uani 1 1 d . . . . .
H43 H 0.484228 -0.185974 0.370156 0.080 Uiso 1 1 calc R U . . .
C23 C 0.9931(3) 0.6675(4) 1.0539(3) 0.0703(14) Uani 1 1 d . . . . .
H23 H 1.042931 0.705508 1.125401 0.084 Uiso 1 1 calc R U . . .
C7 C 0.4993(4) 0.2436(4) -0.0481(3) 0.0594(11) Uani 1 1 d . . . . .
C24 C 0.9196(4) 0.5630(4) 1.0085(3) 0.0681(13) Uani 1 1 d . . . . .
H24 H 0.920520 0.529205 1.049192 0.082 Uiso 1 1 calc R U . . .
C22 C 0.9917(3) 0.7150(3) 0.9915(3) 0.0601(12) Uani 1 1 d . . . . .
C10 C 0.6413(3) 0.3777(4) 0.1650(4) 0.0720(14) Uani 1 1 d . . . . .
H10 H 0.689683 0.424227 0.236819 0.086 Uiso 1 1 calc R U . . .
C6 C 0.4215(4) 0.1677(5) -0.1562(4) 0.0724(14) Uani 1 1 d . . . . .
H6 H 0.418819 0.186310 -0.209001 0.087 Uiso 1 1 calc R U . . .
C32 C 0.2840(3) 0.2782(3) 0.6214(3) 0.0470(9) Uani 1 1 d . . . . .
C3 C 0.2843(4) -0.0636(4) -0.1273(3) 0.0684(13) Uani 1 1 d . . . . .
H3 H 0.230901 -0.113847 -0.196371 0.082 Uiso 1 1 calc R U . . .
C8 C 0.5749(4) 0.3449(5) -0.0143(5) 0.0846(16) Uani 1 1 d . . . . .
H8 H 0.577421 0.367761 -0.063506 0.102 Uiso 1 1 calc R U . . .
C29 C 0.0894(3) 0.1425(3) 0.4482(4) 0.0603(12) Uani 1 1 d . . . . .
C5 C 0.3521(4) 0.0698(5) -0.1829(3) 0.0726(14) Uani 1 1 d . . . . .
H5 H 0.302051 0.022308 -0.254013 0.087 Uiso 1 1 calc R U . . .
C45 C 0.7031(4) 0.0293(4) 0.5378(4) 0.0689(13) Uani 1 1 d . . . . .
C9 C 0.6454(4) 0.4112(5) 0.0910(5) 0.0924(18) Uani 1 1 d . . . . .
H9 H 0.696488 0.479175 0.113533 0.111 Uiso 1 1 calc R U . . .
C30 C 0.1053(4) 0.1443(4) 0.5438(4) 0.0736(14) Uani 1 1 d . . . . .
H30 H 0.050062 0.099887 0.549632 0.088 Uiso 1 1 calc R U . . .
C31 C 0.2017(4) 0.2109(4) 0.6293(4) 0.0704(14) Uani 1 1 d . . . . .
H31 H 0.212791 0.211654 0.693775 0.085 Uiso 1 1 calc R U . . .

loop_
_atom_site_aniso_label
_atom_site_aniso_U_11
_atom_site_aniso_U_22
_atom_site_aniso_U_33
_atom_site_aniso_U_23
_atom_site_aniso_U_13
_atom_site_aniso_U_12
Sm1 0.02519(8) 0.02164(8) 0.02221(8) 0.01029(6) 0.00940(6) 0.00973(6)
Co1 0.0368(2) 0.0308(2) 0.0281(2) 0.0104(2) 0.00760(19) 0.0149(2)
Cl7 0.0610(6) 0.0562(6) 0.0426(5) 0.0176(5) 0.0277(5) 0.0087(5)
Cl5 0.0715(7) 0.0448(6) 0.0627(7) 0.0250(5) 0.0286(6) 0.0029(5)
Cl10 0.0865(8) 0.0406(6) 0.0568(6) 0.0192(5) 0.0243(6) 0.0015(6)
Cl2 0.0835(8) 0.0701(8) 0.0708(8) 0.0471(7) 0.0062(7) 0.0112(7)
Cl3 0.0931(9) 0.0733(8) 0.0468(6) 0.0347(6) 0.0146(6) 0.0128(7)
Cl6 0.1420(12) 0.1348(12) 0.0634(8) 0.0747(9) 0.0529(8) 0.0897(11)
Cl8 0.1022(10) 0.1221(12) 0.0578(7) 0.0524(8) 0.0134(7) 0.0502(9)
Cl1 0.0748(9) 0.0737(9) 0.0721(9) 0.0088(7) -0.0011(7) -0.0154(7)
Cl4 0.0503(7) 0.0780(10) 0.1387(14) 0.0359(9) 0.0102(8) -0.0106(7)
Cl9 0.1412(14) 0.1460(15) 0.0991(11) 0.0673(11) 0.0263(10) 0.1059(13)
O5 0.0386(12) 0.0327(12) 0.0250(11) 0.0098(10) 0.0053(10) 0.0173(10)
O8 0.0402(13) 0.0340(13) 0.0491(14) 0.0278(11) 0.0255(11) 0.0185(11)
O7 0.0311(12) 0.0323(12) 0.0449(13) 0.0229(11) 0.0176(10) 0.0137(10)
O9 0.0824(19) 0.0291(13) 0.0458(15) 0.0195(12) 0.0305(14) 0.0301(13)
O6 0.0443(13) 0.0293(12) 0.0301(12) 0.0080(10) 0.0175(10) 0.0154(10)
O4 0.0385(14) 0.073(2) 0.0411(15) 0.0108(15) 0.0064(12) 0.0253(14)
O10 0.084(2) 0.0335(14) 0.0392(15) 0.0203(12) 0.0178(14) 0.0259(14)
O1 0.0508(16) 0.0448(15) 0.0407(15) 0.0249(13) -0.0056(12) -0.0012(13)
O2 0.0346(14) 0.086(2) 0.0346(14) 0.0315(15) 0.0069(11) 0.0008(14)
N1 0.0384(16) 0.0366(16) 0.0330(15) 0.0110(13) 0.0141(13) 0.0150(13)
N2 0.0369(16) 0.0443(18) 0.0423(17) 0.0218(15) 0.0102(14) 0.0107(14)
C18 0.0317(16) 0.0259(16) 0.0258(16) 0.0147(13) 0.0125(13) 0.0092(13)
O3 0.0398(14) 0.0569(17) 0.0699(18) 0.0202(15) 0.0326(14) 0.0271(13)
C33 0.0290(17) 0.0377(19) 0.044(2) 0.0226(17) 0.0195(16) 0.0148(15)
C34 0.0307(16) 0.0252(16) 0.0344(17) 0.0101(14) 0.0156(14) 0.0120(13)
C00S 0.0317(16) 0.0312(17) 0.0239(15) 0.0098(14) 0.0110(13) 0.0159(14)
C26 0.0316(16) 0.0265(16) 0.0288(16) 0.0148(14) 0.0137(14) 0.0096(13)
C19 0.0320(18) 0.041(2) 0.0280(17) 0.0124(16) 0.0063(15) 0.0170(16)
C40 0.0420(19) 0.0306(18) 0.048(2) 0.0236(17) 0.0220(17) 0.0159(16)
C35 0.0355(18) 0.0250(17) 0.0384(19) 0.0101(15) 0.0175(15) 0.0097(14)
C13 0.0386(19) 0.037(2) 0.0325(18) 0.0100(16) 0.0139(15) 0.0129(16)
C27 0.0374(18) 0.0252(16) 0.0443(19) 0.0187(15) 0.0224(16) 0.0154(14)
C41 0.062(2) 0.0347(19) 0.041(2) 0.0219(17) 0.0276(19) 0.0261(18)
C12 0.0404(19) 0.050(2) 0.0286(18) 0.0129(16) 0.0176(15) 0.0279(17)
C11 0.0389(19) 0.056(2) 0.042(2) 0.0264(19) 0.0217(17) 0.0259(18)
C28 0.0381(19) 0.039(2) 0.053(2) 0.0229(18) 0.0192(18) 0.0135(17)
C1 0.057(2) 0.036(2) 0.051(2) 0.0148(19) 0.021(2) 0.0132(19)
C17 0.051(2) 0.046(2) 0.0350(19) 0.0209(17) 0.0201(17) 0.0270(18)
C39 0.045(2) 0.043(2) 0.041(2) 0.0190(17) 0.0216(17) 0.0195(17)
C42 0.081(3) 0.0297(19) 0.049(2) 0.0220(18) 0.040(2) 0.0253(19)
C21 0.043(2) 0.045(2) 0.0336(19) 0.0124(17) 0.0125(16) 0.0162(17)
C20 0.0311(17) 0.047(2) 0.0275(17) 0.0125(16) 0.0083(14) 0.0173(16)
C37 0.038(2) 0.047(2) 0.058(3) 0.013(2) 0.0075(19) 0.0215(18)
C36 0.0303(18) 0.0324(19) 0.064(3) 0.0123(18) 0.0232(18) 0.0120(15)
C2 0.063(3) 0.034(2) 0.061(3) 0.001(2) 0.009(2) 0.006(2)
C38 0.054(2) 0.049(2) 0.044(2) 0.0209(19) 0.0103(19) 0.023(2)
C16 0.068(3) 0.077(3) 0.033(2) 0.032(2) 0.027(2) 0.050(2)
C46 0.073(3) 0.048(2) 0.054(2) 0.027(2) 0.030(2) 0.037(2)
C44 0.156(5) 0.069(3) 0.080(3) 0.056(3) 0.077(4) 0.086(4)
C25 0.048(2) 0.053(2) 0.038(2) 0.0225(19) 0.0086(18) 0.0173(19)
C14 0.043(2) 0.047(2) 0.041(2) -0.0034(19) 0.0049(18) 0.0104(19)
C4 0.056(2) 0.060(3) 0.032(2) 0.0078(19) 0.0159(18) 0.033(2)
C15 0.060(3) 0.079(3) 0.0248(19) 0.010(2) 0.0059(19) 0.040(2)
C43 0.127(4) 0.040(2) 0.062(3) 0.034(2) 0.057(3) 0.047(3)
C23 0.057(3) 0.083(4) 0.031(2) 0.014(2) -0.001(2) 0.018(3)
C7 0.062(3) 0.085(3) 0.058(3) 0.046(3) 0.037(2) 0.040(3)
C24 0.068(3) 0.081(3) 0.036(2) 0.027(2) 0.004(2) 0.028(3)
C22 0.043(2) 0.056(3) 0.043(2) 0.007(2) 0.0072(19) 0.007(2)
C10 0.052(3) 0.063(3) 0.081(3) 0.046(3) 0.006(2) 0.002(2)
C6 0.094(4) 0.114(4) 0.047(3) 0.051(3) 0.044(3) 0.064(3)
C32 0.063(2) 0.036(2) 0.057(2) 0.0300(19) 0.036(2) 0.0197(18)
C3 0.066(3) 0.052(3) 0.041(2) -0.006(2) 0.003(2) 0.027(2)
C8 0.082(4) 0.119(5) 0.096(4) 0.084(4) 0.049(3) 0.043(4)
C29 0.043(2) 0.037(2) 0.087(3) 0.024(2) 0.027(2) 0.0082(18)
C5 0.087(4) 0.100(4) 0.027(2) 0.019(2) 0.021(2) 0.057(3)
C45 0.104(4) 0.080(3) 0.061(3) 0.045(3) 0.042(3) 0.069(3)
C9 0.074(3) 0.090(4) 0.122(5) 0.080(4) 0.031(4) 0.015(3)
C30 0.078(3) 0.049(3) 0.102(4) 0.043(3) 0.055(3) 0.014(3)
C31 0.098(4) 0.057(3) 0.077(3) 0.045(3) 0.056(3) 0.025(3)

loop_
_atom_type_symbol
_atom_type_description
_atom_type_scat_dispersion_real
_atom_type_scat_dispersion_imag
_atom_type_scat_source
C C 0.0033 0.0016 'International Tables Vol C Tables 4.2.6.8 and 6.1.1.4'
H H 0.0000 0.0000 'International Tables Vol C Tables 4.2.6.8 and 6.1.1.4'
Cl Cl 0.1484 0.1585 'International Tables Vol C Tables 4.2.6.8 and 6.1.1.4'
Co Co 0.3494 0.9721 'International Tables Vol C Tables 4.2.6.8 and 6.1.1.4'
N N 0.0061 0.0033 'International Tables Vol C Tables 4.2.6.8 and 6.1.1.4'
O O 0.0106 0.0060 'International Tables Vol C Tables 4.2.6.8 and 6.1.1.4'
Sm Sm -0.1638 3.4418 'International Tables Vol C Tables 4.2.6.8 and 6.1.1.4'

loop_
_geom_angle_atom_site_label_1
_geom_angle_atom_site_label_2
_geom_angle_atom_site_label_3
_geom_angle
_geom_angle_site_symmetry_1
_geom_angle_site_symmetry_3
_geom_angle_publ_flag
O8 Sm1 O5 80.96(7) 2_666 . ?
O8 Sm1 O9 143.68(8) 2_666 . ?
O8 Sm1 O6 72.38(7) 2_666 2_666 ?
O8 Sm1 O1 127.67(8) 2_666 . ?
O8 Sm1 O2 78.16(8) 2_666 . ?
O7 Sm1 O5 81.30(7) . . ?
O7 Sm1 O8 126.97(7) . 2_666 ?
O7 Sm1 O9 76.79(8) . . ?
O7 Sm1 O6 74.02(7) . 2_666 ?
O7 Sm1 O1 83.53(8) . . ?
O7 Sm1 O2 131.58(8) . . ?
O9 Sm1 O5 75.98(8) . . ?
O9 Sm1 O6 143.80(8) . 2_666 ?
O9 Sm1 O1 76.48(9) . . ?
O9 Sm1 O2 107.51(10) . . ?
O6 Sm1 O5 119.43(7) 2_666 . ?
O6 Sm1 O1 79.37(9) 2_666 . ?
O6 Sm1 O2 77.64(9) 2_666 . ?
O1 Sm1 O5 150.92(8) . . ?
O1 Sm1 O2 52.93(8) . . ?
O2 Sm1 O5 147.11(8) . . ?
O3 Sm1 O5 72.93(8) . . ?
O3 Sm1 O8 75.43(9) . 2_666 ?
O3 Sm1 O7 142.72(8) . . ?
O3 Sm1 O9 71.20(9) . . ?
O3 Sm1 O6 142.49(8) . 2_666 ?
O3 Sm1 O1 106.50(10) . . ?
O3 Sm1 O2 77.37(9) . . ?
O5 Co1 N1 114.62(10) . . ?
O5 Co1 N2 93.71(11) . . ?
O4 Co1 O5 117.16(10) . . ?
O4 Co1 N1 126.61(11) . . ?
O4 Co1 N2 86.60(12) . . ?
O10 Co1 O5 97.58(10) . . ?
O10 Co1 O4 92.86(12) . . ?
O10 Co1 N1 92.58(11) . . ?
O10 Co1 N2 167.55(11) . . ?
N1 Co1 N2 77.90(11) . . ?
Co1 O5 Sm1 114.59(9) . . ?
C18 O5 Sm1 106.23(18) . . ?
C18 O5 Co1 138.72(19) . . ?
C26 O8 Sm1 142.0(2) . 2_666 ?
C26 O7 Sm1 139.6(2) . . ?
C40 O9 Sm1 146.6(2) . . ?
C18 O6 Sm1 166.8(2) . 2_666 ?
C33 O4 Co1 115.2(2) . . ?
C40 O10 Co1 126.9(2) . . ?
C19 O1 Sm1 92.9(2) . . ?
C19 O2 Sm1 92.7(2) . . ?
C12 N1 Co1 114.8(2) . . ?
C1 N1 Co1 126.0(3) . . ?
C1 N1 C12 119.1(3) . . ?
C11 N2 Co1 113.5(2) . . ?
C10 N2 Co1 128.6(3) . . ?
C10 N2 C11 117.8(3) . . ?
O5 C18 C00S 117.4(3) . . ?
O6 C18 O5 121.1(3) . . ?
O6 C18 C00S 121.6(3) . . ?
C33 O3 Sm1 158.6(2) . . ?
O4 C33 C34 118.5(3) . . ?
O3 C33 O4 123.8(3) . . ?
O3 C33 C34 117.7(3) . . ?
C35 C34 C33 124.6(3) . . ?
C39 C34 C33 117.2(3) . . ?
C39 C34 C35 118.2(3) . . ?
C13 C00S C18 121.8(3) . . ?
C13 C00S C17 118.8(3) . . ?
C17 C00S C18 119.4(3) . . ?
O8 C26 O7 128.1(3) . . ?
O8 C26 C27 115.0(3) . . ?
O7 C26 C27 117.0(3) . . ?
O1 C19 C20 120.4(3) . . ?
O2 C19 O1 121.4(3) . . ?
O2 C19 C20 118.1(3) . . ?
O9 C40 C41 117.3(3) . . ?
O10 C40 O9 126.3(3) . . ?
O10 C40 C41 116.3(3) . . ?
C34 C35 Cl7 121.3(3) . . ?
C36 C35 Cl7 117.6(3) . . ?
C36 C35 C34 121.0(3) . . ?
C00S C13 Cl5 119.5(3) . . ?
C00S C13 C14 120.8(4) . . ?
C14 C13 Cl5 119.7(3) . . ?
C28 C27 C26 119.4(3) . . ?
C28 C27 C32 119.4(3) . . ?
C32 C27 C26 121.1(3) . . ?
C42 C41 C40 123.7(3) . . ?
C46 C41 C40 117.7(3) . . ?
C46 C41 C42 118.5(3) . . ?
N1 C12 C11 117.4(3) . . ?
N1 C12 C4 122.1(4) . . ?
C4 C12 C11 120.5(3) . . ?
N2 C11 C12 116.3(3) . . ?
N2 C11 C7 124.0(4) . . ?
C7 C11 C12 119.7(4) . . ?
C27 C28 H28 120.5 . . ?
C27 C28 C29 119.0(4) . . ?
C29 C28 H28 120.5 . . ?
N1 C1 H1 119.3 . . ?
N1 C1 C2 121.4(4) . . ?
C2 C1 H1 119.3 . . ?
C00S C17 H17 120.4 . . ?
C16 C17 C00S 119.3(4) . . ?
C16 C17 H17 120.4 . . ?
C34 C39 H39 120.1 . . ?
C38 C39 C34 119.7(3) . . ?
C38 C39 H39 120.1 . . ?
C41 C42 Cl10 121.8(3) . . ?
C43 C42 Cl10 117.3(3) . . ?
C43 C42 C41 120.9(4) . . ?
C20 C21 H21 120.1 . . ?
C22 C21 H21 120.1 . . ?
C22 C21 C20 119.9(4) . . ?
C21 C20 C19 116.5(3) . . ?
C25 C20 C19 124.8(3) . . ?
C25 C20 C21 118.7(3) . . ?
C36 C37 H37 120.2 . . ?
C36 C37 C38 119.6(3) . . ?
C38 C37 H37 120.2 . . ?
C35 C36 H36 120.1 . . ?
C37 C36 C35 119.9(3) . . ?
C37 C36 H36 120.1 . . ?
C1 C2 H2 119.8 . . ?
C3 C2 C1 120.3(4) . . ?
C3 C2 H2 119.8 . . ?
C39 C38 Cl8 118.9(3) . . ?
C37 C38 Cl8 119.6(3) . . ?
C37 C38 C39 121.5(4) . . ?
C17 C16 Cl6 118.7(3) . . ?
C15 C16 Cl6 119.5(3) . . ?
C15 C16 C17 121.8(4) . . ?
C41 C46 H46 120.0 . . ?
C45 C46 C41 120.1(4) . . ?
C45 C46 H46 120.0 . . ?
C43 C44 H44 120.2 . . ?
C43 C44 C45 119.6(4) . . ?
C45 C44 H44 120.2 . . ?
C20 C25 Cl2 123.0(3) . . ?
C20 C25 C24 120.3(4) . . ?
C24 C25 Cl2 116.6(3) . . ?
C13 C14 H14 119.9 . . ?
C15 C14 C13 120.1(4) . . ?
C15 C14 H14 119.9 . . ?
C12 C4 C5 117.7(4) . . ?
C3 C4 C12 117.1(4) . . ?
C3 C4 C5 125.2(4) . . ?
C16 C15 H15 120.5 . . ?
C14 C15 C16 119.1(4) . . ?
C14 C15 H15 120.5 . . ?
C42 C43 H43 120.1 . . ?
C44 C43 C42 119.8(4) . . ?
C44 C43 H43 120.1 . . ?
C24 C23 H23 120.8 . . ?
C24 C23 C22 118.5(4) . . ?
C22 C23 H23 120.8 . . ?
C11 C7 C6 119.0(4) . . ?
C8 C7 C11 116.2(4) . . ?
C8 C7 C6 124.8(4) . . ?
C25 C24 H24 119.5 . . ?
C23 C24 C25 120.9(4) . . ?
C23 C24 H24 119.5 . . ?
C21 C22 Cl1 119.4(4) . . ?
C23 C22 Cl1 118.9(3) . . ?
C23 C22 C21 121.7(4) . . ?
N2 C10 H10 119.2 . . ?
N2 C10 C9 121.7(4) . . ?
C9 C10 H10 119.2 . . ?
C7 C6 H6 119.4 . . ?
C5 C6 C7 121.1(4) . . ?
C5 C6 H6 119.4 . . ?
C27 C32 Cl3 120.2(3) . . ?
C31 C32 Cl3 119.6(3) . . ?
C31 C32 C27 120.2(4) . . ?
C2 C3 C4 120.0(4) . . ?
C2 C3 H3 120.0 . . ?
C4 C3 H3 120.0 . . ?
C7 C8 H8 120.0 . . ?
C9 C8 C7 120.0(4) . . ?
C9 C8 H8 120.0 . . ?
C28 C29 Cl4 118.8(4) . . ?
C30 C29 Cl4 120.0(3) . . ?
C30 C29 C28 121.2(4) . . ?
C4 C5 H5 119.0 . . ?
C6 C5 C4 121.9(4) . . ?
C6 C5 H5 119.0 . . ?
C46 C45 Cl9 119.0(4) . . ?
C46 C45 C44 120.9(5) . . ?
C44 C45 Cl9 120.1(4) . . ?
C10 C9 H9 119.9 . . ?
C8 C9 C10 120.1(5) . . ?
C8 C9 H9 119.9 . . ?
C29 C30 H30 120.2 . . ?
C31 C30 C29 119.7(4) . . ?
C31 C30 H30 120.2 . . ?
C32 C31 H31 119.8 . . ?
C30 C31 C32 120.5(4) . . ?
C30 C31 H31 119.8 . . ?

loop_
_geom_bond_atom_site_label_1
_geom_bond_atom_site_label_2
_geom_bond_distance
_geom_bond_site_symmetry_2
_geom_bond_publ_flag
Sm1 O5 2.536(2) . ?
Sm1 O8 2.406(2) 2_666 ?
Sm1 O7 2.385(2) . ?
Sm1 O9 2.425(2) . ?
Sm1 O6 2.436(2) 2_666 ?
Sm1 O1 2.441(2) . ?
Sm1 O2 2.452(2) . ?
Sm1 O3 2.371(2) . ?
Co1 O5 2.034(2) . ?
Co1 O4 2.011(2) . ?
Co1 O10 1.984(2) . ?
Co1 N1 2.070(3) . ?
Co1 N2 2.140(3) . ?
Cl7 C35 1.737(3) . ?
Cl5 C13 1.741(4) . ?
Cl10 C42 1.732(4) . ?
Cl2 C25 1.730(4) . ?
Cl3 C32 1.727(4) . ?
Cl6 C16 1.738(4) . ?
Cl8 C38 1.737(4) . ?
Cl1 C22 1.739(4) . ?
Cl4 C29 1.730(4) . ?
Cl9 C45 1.744(5) . ?
O5 C18 1.272(4) . ?
O8 C26 1.247(4) . ?
O7 C26 1.252(4) . ?
O9 C40 1.242(4) . ?
O6 C18 1.233(3) . ?
O4 C33 1.241(4) . ?
O10 C40 1.240(4) . ?
O1 C19 1.256(4) . ?
O2 C19 1.244(4) . ?
N1 C12 1.362(4) . ?
N1 C1 1.322(4) . ?
N2 C11 1.350(4) . ?
N2 C10 1.321(5) . ?
C18 C00S 1.501(4) . ?
O3 C33 1.235(4) . ?
C33 C34 1.502(4) . ?
C34 C35 1.394(4) . ?
C34 C39 1.391(5) . ?
C00S C13 1.379(4) . ?
C00S C17 1.385(4) . ?
C26 C27 1.521(4) . ?
C19 C20 1.510(4) . ?
C40 C41 1.517(5) . ?
C35 C36 1.382(5) . ?
C13 C14 1.385(5) . ?
C27 C28 1.377(5) . ?
C27 C32 1.390(5) . ?
C41 C42 1.388(5) . ?
C41 C46 1.382(5) . ?
C12 C11 1.422(5) . ?
C12 C4 1.412(5) . ?
C11 C7 1.399(5) . ?
C28 H28 0.9300 . ?
C28 C29 1.394(5) . ?
C1 H1 0.9300 . ?
C1 C2 1.397(5) . ?
C17 H17 0.9300 . ?
C17 C16 1.373(5) . ?
C39 H39 0.9300 . ?
C39 C38 1.378(5) . ?
C42 C43 1.388(5) . ?
C21 H21 0.9300 . ?
C21 C20 1.390(5) . ?
C21 C22 1.378(5) . ?
C20 C25 1.381(5) . ?
C37 H37 0.9300 . ?
C37 C36 1.367(5) . ?
C37 C38 1.368(5) . ?
C36 H36 0.9300 . ?
C2 H2 0.9300 . ?
C2 C3 1.353(6) . ?
C16 C15 1.371(6) . ?
C46 H46 0.9300 . ?
C46 C45 1.375(5) . ?
C44 H44 0.9300 . ?
C44 C43 1.362(7) . ?
C44 C45 1.382(7) . ?
C25 C24 1.393(5) . ?
C14 H14 0.9300 . ?
C14 C15 1.359(6) . ?
C4 C3 1.392(6) . ?
C4 C5 1.425(6) . ?
C15 H15 0.9300 . ?
C43 H43 0.9300 . ?
C23 H23 0.9300 . ?
C23 C24 1.368(6) . ?
C23 C22 1.375(6) . ?
C7 C6 1.426(6) . ?
C7 C8 1.382(6) . ?
C24 H24 0.9300 . ?
C10 H10 0.9300 . ?
C10 C9 1.390(6) . ?
C6 H6 0.9300 . ?
C6 C5 1.343(6) . ?
C32 C31 1.387(5) . ?
C3 H3 0.9300 . ?
C8 H8 0.9300 . ?
C8 C9 1.359(7) . ?
C29 C30 1.374(6) . ?
C5 H5 0.9300 . ?
C9 H9 0.9300 . ?
C30 H30 0.9300 . ?
C30 C31 1.352(6) . ?
C31 H31 0.9300 . ?

loop_
_geom_torsion_atom_site_label_1
_geom_torsion_atom_site_label_2
_geom_torsion_atom_site_label_3
_geom_torsion_atom_site_label_4
_geom_torsion
_geom_torsion_site_symmetry_1
_geom_torsion_site_symmetry_2
_geom_torsion_site_symmetry_3
_geom_torsion_site_symmetry_4
_geom_torsion_publ_flag
Sm1 O5 C18 O6 5.6(3) . . . . ?
Sm1 O5 C18 C00S -174.6(2) . . . . ?
Sm1 O8 C26 O7 14.6(6) 2_666 . . . ?
Sm1 O8 C26 C27 -165.4(2) 2_666 . . . ?
Sm1 O7 C26 O8 9.4(5) . . . . ?
Sm1 O7 C26 C27 -170.6(2) . . . . ?
Sm1 O9 C40 O10 -6.7(7) . . . . ?
Sm1 O9 C40 C41 169.1(3) . . . . ?
Sm1 O6 C18 O5 -174.6(7) 2_666 . . . ?
Sm1 O6 C18 C00S 5.6(11) 2_666 . . . ?
Sm1 O1 C19 O2 -0.3(4) . . . . ?
Sm1 O1 C19 C20 175.6(3) . . . . ?
Sm1 O2 C19 O1 0.3(4) . . . . ?
Sm1 O2 C19 C20 -175.7(3) . . . . ?
Sm1 O3 C33 O4 54.3(9) . . . . ?
Sm1 O3 C33 C34 -124.1(6) . . . . ?
Co1 O5 C18 O6 -165.8(2) . . . . ?
Co1 O5 C18 C00S 14.0(4) . . . . ?
Co1 O4 C33 O3 -12.2(5) . . . . ?
Co1 O4 C33 C34 166.1(2) . . . . ?
Co1 O10 C40 O9 22.0(6) . . . . ?
Co1 O10 C40 C41 -153.8(2) . . . . ?
Co1 N1 C12 C11 3.6(4) . . . . ?
Co1 N1 C12 C4 -177.2(3) . . . . ?
Co1 N1 C1 C2 176.3(3) . . . . ?
Co1 N2 C11 C12 0.1(4) . . . . ?
Co1 N2 C11 C7 -179.7(3) . . . . ?
Co1 N2 C10 C9 177.8(4) . . . . ?
Cl7 C35 C36 C37 179.9(3) . . . . ?
Cl5 C13 C14 C15 179.9(3) . . . . ?
Cl10 C42 C43 C44 179.8(3) . . . . ?
Cl2 C25 C24 C23 177.9(4) . . . . ?
Cl3 C32 C31 C30 179.4(4) . . . . ?
Cl6 C16 C15 C14 179.1(3) . . . . ?
Cl4 C29 C30 C31 -179.4(4) . . . . ?
O5 C18 C00S C13 70.6(4) . . . . ?
O5 C18 C00S C17 -107.9(3) . . . . ?
O8 C26 C27 C28 73.1(4) . . . . ?
O8 C26 C27 C32 -103.9(4) . . . . ?
O7 C26 C27 C28 -106.9(4) . . . . ?
O7 C26 C27 C32 76.1(4) . . . . ?
O9 C40 C41 C42 136.0(4) . . . . ?
O9 C40 C41 C46 -45.4(5) . . . . ?
O6 C18 C00S C13 -109.6(4) . . . . ?
O6 C18 C00S C17 71.9(4) . . . . ?
O4 C33 C34 C35 45.0(5) . . . . ?
O4 C33 C34 C39 -135.7(3) . . . . ?
O10 C40 C41 C42 -47.7(5) . . . . ?
O10 C40 C41 C46 130.9(4) . . . . ?
O1 C19 C20 C21 -156.7(3) . . . . ?
O1 C19 C20 C25 20.8(5) . . . . ?
O2 C19 C20 C21 19.3(5) . . . . ?
O2 C19 C20 C25 -163.2(4) . . . . ?
N1 C12 C11 N2 -2.4(5) . . . . ?
N1 C12 C11 C7 177.4(3) . . . . ?
N1 C12 C4 C3 1.4(5) . . . . ?
N1 C12 C4 C5 -178.3(3) . . . . ?
N1 C1 C2 C3 -0.3(7) . . . . ?
N2 C11 C7 C6 -178.5(4) . . . . ?
N2 C11 C7 C8 2.1(6) . . . . ?
N2 C10 C9 C8 0.6(9) . . . . ?
C18 C00S C13 Cl5 3.2(4) . . . . ?
C18 C00S C13 C14 -177.5(3) . . . . ?
C18 C00S C17 C16 176.0(3) . . . . ?
O3 C33 C34 C35 -136.6(3) . . . . ?
O3 C33 C34 C39 42.8(4) . . . . ?
C33 C34 C35 Cl7 0.3(4) . . . . ?
C33 C34 C35 C36 177.2(3) . . . . ?
C33 C34 C39 C38 -179.7(3) . . . . ?
C34 C35 C36 C37 2.8(5) . . . . ?
C34 C39 C38 Cl8 -177.6(3) . . . . ?
C34 C39 C38 C37 2.0(6) . . . . ?
C00S C13 C14 C15 0.7(6) . . . . ?
C00S C17 C16 Cl6 -177.5(3) . . . . ?
C00S C17 C16 C15 2.6(6) . . . . ?
C26 C27 C28 C29 -176.0(3) . . . . ?
C26 C27 C32 Cl3 -3.3(5) . . . . ?
C26 C27 C32 C31 175.3(3) . . . . ?
C19 C20 C25 Cl2 6.3(6) . . . . ?
C19 C20 C25 C24 -177.0(4) . . . . ?
C40 C41 C42 Cl10 -2.3(5) . . . . ?
C40 C41 C42 C43 -179.4(4) . . . . ?
C40 C41 C46 C45 -177.1(4) . . . . ?
C35 C34 C39 C38 -0.3(5) . . . . ?
C13 C00S C17 C16 -2.5(5) . . . . ?
C13 C14 C15 C16 -0.7(6) . . . . ?
C27 C28 C29 Cl4 178.6(3) . . . . ?
C27 C28 C29 C30 0.5(6) . . . . ?
C27 C32 C31 C30 0.9(7) . . . . ?
C41 C42 C43 C44 -2.9(6) . . . . ?
C41 C46 C45 Cl9 178.4(3) . . . . ?
C41 C46 C45 C44 -4.4(7) . . . . ?
C12 N1 C1 C2 -0.6(6) . . . . ?
C12 C11 C7 C6 1.8(6) . . . . ?
C12 C11 C7 C8 -177.6(4) . . . . ?
C12 C4 C3 C2 -2.3(6) . . . . ?
C12 C4 C5 C6 0.2(6) . . . . ?
C11 N2 C10 C9 0.7(7) . . . . ?
C11 C12 C4 C3 -179.4(3) . . . . ?
C11 C12 C4 C5 0.9(5) . . . . ?
C11 C7 C6 C5 -0.6(7) . . . . ?
C11 C7 C8 C9 -0.8(7) . . . . ?
C28 C27 C32 Cl3 179.7(3) . . . . ?
C28 C27 C32 C31 -1.7(5) . . . . ?
C28 C29 C30 C31 -1.4(7) . . . . ?
C1 N1 C12 C11 -179.2(3) . . . . ?
C1 N1 C12 C4 0.0(5) . . . . ?
C1 C2 C3 C4 1.8(7) . . . . ?
C17 C00S C13 Cl5 -178.3(3) . . . . ?
C17 C00S C13 C14 1.0(5) . . . . ?
C17 C16 C15 C14 -0.9(6) . . . . ?
C39 C34 C35 Cl7 -179.0(3) . . . . ?
C39 C34 C35 C36 -2.1(5) . . . . ?
C42 C41 C46 C45 1.6(6) . . . . ?
C21 C20 C25 Cl2 -176.2(3) . . . . ?
C21 C20 C25 C24 0.5(6) . . . . ?
C20 C21 C22 Cl1 -178.0(3) . . . . ?
C20 C21 C22 C23 1.5(6) . . . . ?
C20 C25 C24 C23 1.0(7) . . . . ?
C36 C37 C38 Cl8 178.3(3) . . . . ?
C36 C37 C38 C39 -1.3(6) . . . . ?
C38 C37 C36 C35 -1.1(6) . . . . ?
C46 C41 C42 Cl10 179.1(3) . . . . ?
C46 C41 C42 C43 2.0(6) . . . . ?
C4 C12 C11 N2 178.3(3) . . . . ?
C4 C12 C11 C7 -1.9(5) . . . . ?
C43 C44 C45 Cl9 -179.4(4) . . . . ?
C43 C44 C45 C46 3.4(7) . . . . ?
C7 C6 C5 C4 -0.4(7) . . . . ?
C7 C8 C9 C10 -0.5(9) . . . . ?
C24 C23 C22 Cl1 179.5(4) . . . . ?
C24 C23 C22 C21 0.1(7) . . . . ?
C22 C21 C20 C19 176.0(3) . . . . ?
C22 C21 C20 C25 -1.7(6) . . . . ?
C22 C23 C24 C25 -1.3(7) . . . . ?
C10 N2 C11 C12 177.7(4) . . . . ?
C10 N2 C11 C7 -2.1(6) . . . . ?
C6 C7 C8 C9 179.8(5) . . . . ?
C32 C27 C28 C29 1.0(5) . . . . ?
C3 C4 C5 C6 -179.5(4) . . . . ?
C8 C7 C6 C5 178.7(5) . . . . ?
C29 C30 C31 C32 0.7(7) . . . . ?
C5 C4 C3 C2 177.4(4) . . . . ?
C45 C44 C43 C42 0.2(7) . . . . ?
